data_4350639
loop_
_publ_author_name
'Toganoh, Motoki'
'Niino, Teppei'
'Maeda, Hiromitsu'
'Andrioletti, Bruno'
'Furuta, Hiroyuki'

_publ_section_title
;
 Unprecedented formation of a rhodium cluster triggered by
 rhodium-fastened N-confused gable porphyrin.
;
_journal_issue 26
_journal_name_full 'Inorganic chemistry'
_journal_page_first 10428
_journal_page_last 10430
_journal_paper_doi 10.1021/ic061741p
_journal_volume 45
_journal_year 2006
_chemical_formula_moiety 'C92 H54 N8 O4 Rh4, C H2 Cl2'
_chemical_formula_sum 'C93 H56 Cl2 N8 O4 Rh4'
_chemical_formula_weight 1832.00
_space_group_IT_number 14
_space_group_name_Hall '-P 2yn'
_space_group_name_H-M_alt 'P 1 21/n 1'
_symmetry_cell_setting monoclinic
_symmetry_Int_Tables_number 14
_symmetry_space_group_name_Hall '-P 2yn'
_symmetry_space_group_name_H-M 'P 1 21/n 1'
_atom_sites_solution_hydrogens geom
_atom_sites_solution_primary direct
_atom_sites_solution_secondary difmap
_audit_creation_method SHELXL-97
_cell_angle_alpha 90.00
_cell_angle_beta 102.66(4)
_cell_angle_gamma 90.00
_cell_formula_units_Z 4
_cell_length_a 14.374(6)
_cell_length_b 24.425(10)
_cell_length_c 22.097(10)
_cell_measurement_temperature 123(2)
_cell_volume 7569(6)
_computing_structure_refinement 'SHELXL-97 (Sheldrick, 1997)'
_computing_structure_solution 'SHELXS-97 (Sheldrick, 1990)'
_diffrn_ambient_temperature 123(2)
_diffrn_measured_fraction_theta_full 0.991
_diffrn_measured_fraction_theta_max 0.991
_diffrn_radiation_monochromator graphite
_diffrn_radiation_source 'fine-focus sealed tube'
_diffrn_radiation_type MoK\a
_diffrn_radiation_wavelength 0.71070
_diffrn_reflns_av_R_equivalents 0.0558
_diffrn_reflns_av_sigmaI/netI 0.0414
_diffrn_reflns_limit_h_max 17
_diffrn_reflns_limit_h_min -17
_diffrn_reflns_limit_k_max 30
_diffrn_reflns_limit_k_min -29
_diffrn_reflns_limit_l_max 27
_diffrn_reflns_limit_l_min -27
_diffrn_reflns_number 47830
_diffrn_reflns_theta_full 26.00
_diffrn_reflns_theta_max 26.00
_diffrn_reflns_theta_min 3.01
_exptl_absorpt_coefficient_mu 0.989
_exptl_absorpt_correction_T_max 0.9522
_exptl_absorpt_correction_T_min 0.7558
_exptl_absorpt_correction_type none
_exptl_crystal_density_diffrn 1.608
_exptl_crystal_density_method 'not measured'
_exptl_crystal_F_000 3664
_exptl_crystal_size_max 0.30
_exptl_crystal_size_mid 0.10
_exptl_crystal_size_min 0.05
_refine_diff_density_max 1.372
_refine_diff_density_min -1.093
_refine_diff_density_rms 0.107
_refine_ls_extinction_coef 0.00203(14)
_refine_ls_extinction_expression Fc^*^=kFc[1+0.001xFc^2^\l^3^/sin(2\q)]^-1/4^
_refine_ls_extinction_method SHELXL
_refine_ls_goodness_of_fit_ref 1.035
_refine_ls_hydrogen_treatment refall
_refine_ls_matrix_type full
_refine_ls_number_parameters 1004
_refine_ls_number_reflns 14750
_refine_ls_number_restraints 3
_refine_ls_restrained_S_all 1.035
_refine_ls_R_factor_all 0.0681
_refine_ls_R_factor_gt 0.0540
_refine_ls_shift/su_max 0.001
_refine_ls_shift/su_mean 0.000
_refine_ls_structure_factor_coef Fsqd
_refine_ls_weighting_details 'calc w=1/[\s^2^(Fo^2^)+(0.0772P)^2^+15.1508P] where P=(Fo^2^+2Fc^2^)/3'
_refine_ls_weighting_scheme calc
_refine_ls_wR_factor_gt 0.1376
_refine_ls_wR_factor_ref 0.1462
_reflns_number_gt 11958
_reflns_number_total 14750
_reflns_threshold_expression >2sigma(I)
_cod_data_source_file ic061741psi20060914_013718.cif
_cod_data_source_block Rh4(NCTPP)2(CO)4
_cod_database_code 4350639

loop_
_symmetry_equiv_pos_as_xyz
x,y,z
-x,-y,-z
-x+1/2,y+1/2,-z+1/2
x+1/2,-y+1/2,z+1/2

loop_
_atom_site_label
_atom_site_type_symbol
_atom_site_fract_x
_atom_site_fract_y
_atom_site_fract_z
_atom_site_U_iso_or_equiv
_atom_site_adp_type
_atom_site_occupancy
_atom_site_symmetry_multiplicity
_atom_site_calc_flag
_atom_site_refinement_flags
C1 C 0.2831(3) 0.8866(2) 0.2314(2) 0.0413(11) Uani 1 1 d .
H1 H 0.2908 0.9220 0.2497 0.050 Uiso 1 1 calc R
C2 C 0.3593(3) 0.8486(2) 0.2339(2) 0.0403(11) Uani 1 1 d .
C3 C 0.3181(3) 0.8013(2) 0.1999(2) 0.0394(11) Uani 1 1 d .
C4 C 0.2180(3) 0.8123(2) 0.1824(2) 0.0417(11) Uani 1 1 d .
C5 C 0.1459(3) 0.7750(2) 0.1586(3) 0.0449(12) Uani 1 1 d .
C6 C 0.1659(4) 0.7205(2) 0.1451(3) 0.0470(12) Uani 1 1 d .
C7 C 0.0946(4) 0.6787(2) 0.1241(3) 0.0521(13) Uani 1 1 d .
H2 H 0.0275 0.6835 0.1168 0.063 Uiso 1 1 calc R
C8 C 0.1401(4) 0.6320(2) 0.1166(3) 0.0521(13) Uani 1 1 d .
H3 H 0.1110 0.5979 0.1030 0.063 Uiso 1 1 calc R
C9 C 0.2413(4) 0.6429(2) 0.1329(3) 0.0491(12) Uani 1 1 d .
C10 C 0.3118(4) 0.6042(2) 0.1301(3) 0.0479(12) Uani 1 1 d .
C11 C 0.4097(4) 0.6121(2) 0.1517(3) 0.0490(13) Uani 1 1 d .
C12 C 0.4832(4) 0.5728(2) 0.1462(3) 0.0550(14) Uani 1 1 d .
H4 H 0.4732 0.5368 0.1300 0.066 Uiso 1 1 calc R
C13 C 0.5678(4) 0.5967(2) 0.1683(3) 0.0588(15) Uani 1 1 d .
H5 H 0.6286 0.5808 0.1697 0.071 Uiso 1 1 calc R
C14 C 0.5497(4) 0.6515(2) 0.1898(3) 0.0500(13) Uani 1 1 d .
C15 C 0.6175(4) 0.6903(2) 0.2152(3) 0.0503(13) Uani 1 1 d .
C16 C 0.5993(4) 0.7421(2) 0.2366(3) 0.0453(12) Uani 1 1 d .
C17 C 0.6711(4) 0.7800(2) 0.2663(3) 0.0514(13) Uani 1 1 d .
H6 H 0.7379 0.7739 0.2746 0.062 Uiso 1 1 calc R
C18 C 0.6278(4) 0.8255(2) 0.2804(3) 0.0470(12) Uani 1 1 d .
H7 H 0.6582 0.8569 0.3013 0.056 Uiso 1 1 calc R
C19 C 0.5264(3) 0.8178(2) 0.2580(2) 0.0400(11) Uani 1 1 d .
C20 C 0.4572(3) 0.8572(2) 0.2606(2) 0.0404(11) Uani 1 1 d .
N1 N 0.2004(3) 0.86686(17) 0.2005(2) 0.0414(9) Uani 1 1 d .
N2 N 0.2559(3) 0.69673(17) 0.1522(2) 0.0434(10) Uani 1 1 d .
N3 N 0.4518(3) 0.65874(18) 0.1792(2) 0.0446(10) Uani 1 1 d .
N4 N 0.5105(3) 0.76569(17) 0.23208(19) 0.0409(9) Uani 1 1 d .
C21 C 0.0413(4) 0.7893(2) 0.1514(3) 0.0522(14) Uani 1 1 d .
C22 C -0.0209(4) 0.7873(3) 0.0940(4) 0.0646(17) Uani 1 1 d .
H8 H 0.0022 0.7777 0.0584 0.078 Uiso 1 1 calc R
C23 C -0.1178(5) 0.7995(3) 0.0879(5) 0.084(2) Uani 1 1 d .
H9 H -0.1600 0.7985 0.0482 0.101 Uiso 1 1 calc R
C24 C -0.1515(5) 0.8130(3) 0.1399(5) 0.090(3) Uani 1 1 d .
H10 H -0.2168 0.8222 0.1359 0.109 Uiso 1 1 calc R
C25 C -0.0907(5) 0.8132(3) 0.1976(4) 0.078(2) Uani 1 1 d .
H11 H -0.1147 0.8212 0.2333 0.094 Uiso 1 1 calc R
C26 C 0.0063(4) 0.8018(3) 0.2037(4) 0.0643(17) Uani 1 1 d .
H12 H 0.0482 0.8027 0.2435 0.077 Uiso 1 1 calc R
C27 C 0.2788(4) 0.5492(2) 0.1025(3) 0.0506(13) Uani 1 1 d .
C28 C 0.2322(5) 0.5451(3) 0.0405(3) 0.0631(16) Uani 1 1 d .
H13 H 0.2217 0.5771 0.0154 0.076 Uiso 1 1 calc R
C29 C 0.2003(5) 0.4940(3) 0.0148(4) 0.081(2) Uani 1 1 d .
H14 H 0.1679 0.4914 -0.0275 0.098 Uiso 1 1 calc R
C30 C 0.2167(5) 0.4477(3) 0.0516(4) 0.078(2) Uani 1 1 d .
H15 H 0.1950 0.4130 0.0346 0.094 Uiso 1 1 calc R
C31 C 0.2643(5) 0.4515(3) 0.1125(4) 0.0705(18) Uani 1 1 d .
H16 H 0.2758 0.4194 0.1372 0.085 Uiso 1 1 calc R
C32 C 0.2961(4) 0.5023(2) 0.1387(3) 0.0603(15) Uani 1 1 d .
H17 H 0.3292 0.5045 0.1809 0.072 Uiso 1 1 calc R
C33 C 0.7204(4) 0.6757(2) 0.2164(3) 0.0543(14) Uani 1 1 d .
C34 C 0.7832(4) 0.6614(3) 0.2698(3) 0.0599(15) Uani 1 1 d .
H18 H 0.7614 0.6589 0.3073 0.072 Uiso 1 1 calc R
C35 C 0.8786(4) 0.6506(3) 0.2704(4) 0.0645(17) Uani 1 1 d .
H19 H 0.9219 0.6421 0.3083 0.077 Uiso 1 1 calc R
C36 C 0.9095(4) 0.6522(3) 0.2162(4) 0.0663(17) Uani 1 1 d .
H20 H 0.9745 0.6450 0.2164 0.080 Uiso 1 1 calc R
C37 C 0.8465(5) 0.6643(3) 0.1611(4) 0.0743(19) Uani 1 1 d .
H21 H 0.8671 0.6640 0.1231 0.089 Uiso 1 1 calc R
C38 C 0.7526(4) 0.6771(3) 0.1620(3) 0.0681(18) Uani 1 1 d .
H22 H 0.7097 0.6869 0.1244 0.082 Uiso 1 1 calc R
C39 C 0.4862(3) 0.9117(2) 0.2899(2) 0.0425(11) Uani 1 1 d .
C40 C 0.4561(4) 0.9289(2) 0.3424(3) 0.0510(13) Uani 1 1 d .
H23 H 0.4178 0.9054 0.3610 0.061 Uiso 1 1 calc R
C41 C 0.4812(5) 0.9799(3) 0.3678(3) 0.0614(15) Uani 1 1 d .
H24 H 0.4597 0.9912 0.4036 0.074 Uiso 1 1 calc R
C42 C 0.5374(4) 1.0146(2) 0.3415(3) 0.0570(14) Uani 1 1 d .
H25 H 0.5546 1.0496 0.3591 0.068 Uiso 1 1 calc R
C43 C 0.5681(4) 0.9982(3) 0.2896(3) 0.0577(15) Uani 1 1 d .
H26 H 0.6070 1.0218 0.2715 0.069 Uiso 1 1 calc R
C44 C 0.5424(4) 0.9473(2) 0.2637(3) 0.0500(13) Uani 1 1 d .
H27 H 0.5632 0.9365 0.2275 0.060 Uiso 1 1 calc R
Rh1 Rh 0.09139(3) 0.917294(18) 0.15080(2) 0.04289(13) Uani 1 1 d .
C45 C 0.1409(4) 0.8660(2) 0.0371(2) 0.0459(12) Uani 1 1 d .
H28 H 0.0798 0.8493 0.0257 0.055 Uiso 1 1 calc R
C46 C 0.2214(3) 0.8498(2) 0.0130(2) 0.0435(11) Uani 1 1 d .
C47 C 0.2992(3) 0.8838(2) 0.0433(2) 0.0401(11) Uani 1 1 d .
C48 C 0.2585(3) 0.9216(2) 0.0804(2) 0.0406(11) Uani 1 1 d .
C49 C 0.3001(3) 0.9690(2) 0.1086(2) 0.0426(11) Uani 1 1 d .
C50 C 0.3943(3) 0.9844(2) 0.1080(2) 0.0418(11) Uani 1 1 d .
C51 C 0.4422(4) 1.0329(2) 0.1356(2) 0.0453(12) Uani 1 1 d .
H29 H 0.4148 1.0614 0.1552 0.054 Uiso 1 1 calc R
C52 C 0.5335(4) 1.0308(2) 0.1284(3) 0.0487(12) Uani 1 1 d .
H30 H 0.5822 1.0569 0.1429 0.058 Uiso 1 1 calc R
C53 C 0.5423(4) 0.9811(2) 0.0945(2) 0.0433(11) Uani 1 1 d .
C54 C 0.6274(3) 0.9653(2) 0.0781(2) 0.0443(12) Uani 1 1 d .
C55 C 0.6342(4) 0.9258(2) 0.0349(2) 0.0451(12) Uani 1 1 d .
C56 C 0.7204(4) 0.9115(2) 0.0140(3) 0.0501(13) Uani 1 1 d .
H31 H 0.7815 0.9276 0.0278 0.060 Uiso 1 1 calc R
C57 C 0.6979(4) 0.8716(2) -0.0285(3) 0.0473(12) Uani 1 1 d .
H32 H 0.7398 0.8549 -0.0508 0.057 Uiso 1 1 calc R
C58 C 0.5970(4) 0.8585(2) -0.0340(2) 0.0439(12) Uani 1 1 d .
C59 C 0.5489(4) 0.8159(2) -0.0682(2) 0.0442(12) Uani 1 1 d .
C60 C 0.4538(4) 0.8002(2) -0.0691(2) 0.0446(12) Uani 1 1 d .
C61 C 0.4043(4) 0.7564(3) -0.1056(3) 0.0553(14) Uani 1 1 d .
H33 H 0.4289 0.7336 -0.1332 0.066 Uiso 1 1 calc R
C62 C 0.3166(4) 0.7534(3) -0.0936(3) 0.0544(14) Uani 1 1 d .
H34 H 0.2689 0.7274 -0.1107 0.065 Uiso 1 1 calc R
C63 C 0.3073(4) 0.7958(2) -0.0510(2) 0.0474(12) Uani 1 1 d .
C64 C 0.2257(3) 0.8076(2) -0.0296(2) 0.0445(12) Uani 1 1 d .
N5 N 0.1615(3) 0.90697(19) 0.0773(2) 0.0452(10) Uani 1 1 d .
N6 N 0.4569(3) 0.95455(18) 0.08083(19) 0.0407(9) Uani 1 1 d .
N7 N 0.5609(3) 0.89267(18) 0.00475(19) 0.0415(9) Uani 1 1 d .
N8 N 0.3935(3) 0.82475(18) -0.03621(19) 0.0430(10) Uani 1 1 d .
C65 C 0.2438(4) 1.0105(2) 0.1363(3) 0.0450(12) Uani 1 1 d .
C66 C 0.1653(4) 1.0354(2) 0.0979(3) 0.0511(13) Uani 1 1 d .
H35 H 0.1445 1.0238 0.0561 0.061 Uiso 1 1 calc R
C67 C 0.1169(4) 1.0778(3) 0.1211(4) 0.0637(17) Uani 1 1 d .
H36 H 0.0635 1.0947 0.0949 0.076 Uiso 1 1 calc R
C68 C 0.1459(5) 1.0945(3) 0.1806(4) 0.071(2) Uani 1 1 d .
H37 H 0.1128 1.1233 0.1959 0.085 Uiso 1 1 calc R
C69 C 0.2221(5) 1.0705(3) 0.2186(3) 0.0667(18) Uani 1 1 d .
H38 H 0.2413 1.0825 0.2604 0.080 Uiso 1 1 calc R
C70 C 0.2724(4) 1.0286(2) 0.1977(3) 0.0517(13) Uani 1 1 d .
H39 H 0.3257 1.0123 0.2249 0.062 Uiso 1 1 calc R
C71 C 0.7158(4) 0.9938(2) 0.1118(3) 0.0471(12) Uani 1 1 d .
C72 C 0.7535(4) 0.9813(3) 0.1741(3) 0.0577(15) Uani 1 1 d .
H40 H 0.7250 0.9533 0.1938 0.069 Uiso 1 1 calc R
C73 C 0.8316(4) 1.0093(3) 0.2075(3) 0.0638(16) Uani 1 1 d .
H41 H 0.8572 1.0002 0.2497 0.077 Uiso 1 1 calc R
C74 C 0.8727(5) 1.0510(3) 0.1789(3) 0.0671(17) Uani 1 1 d .
H42 H 0.9264 1.0703 0.2016 0.081 Uiso 1 1 calc R
C75 C 0.8357(5) 1.0641(3) 0.1181(4) 0.0729(19) Uani 1 1 d .
H43 H 0.8627 1.0931 0.0989 0.087 Uiso 1 1 calc R
C76 C 0.7570(4) 1.0343(3) 0.0842(3) 0.0604(15) Uani 1 1 d .
H44 H 0.7325 1.0426 0.0417 0.072 Uiso 1 1 calc R
C77 C 0.6044(4) 0.7822(2) -0.1041(3) 0.0483(12) Uani 1 1 d .
C78 C 0.6365(4) 0.8033(2) -0.1543(3) 0.0522(13) Uani 1 1 d .
H45 H 0.6186 0.8394 -0.1683 0.063 Uiso 1 1 calc R
C79 C 0.6937(4) 0.7730(3) -0.1844(3) 0.0585(15) Uani 1 1 d .
H46 H 0.7151 0.7881 -0.2186 0.070 Uiso 1 1 calc R
C80 C 0.7193(4) 0.7211(3) -0.1643(3) 0.0682(18) Uani 1 1 d .
H47 H 0.7590 0.6999 -0.1845 0.082 Uiso 1 1 calc R
C81 C 0.6878(6) 0.6995(3) -0.1151(4) 0.082(2) Uani 1 1 d .
H48 H 0.7057 0.6634 -0.1014 0.099 Uiso 1 1 calc R
C82 C 0.6304(5) 0.7297(3) -0.0854(3) 0.0694(18) Uani 1 1 d .
H49 H 0.6086 0.7141 -0.0516 0.083 Uiso 1 1 calc R
C83 C 0.1390(4) 0.7723(2) -0.0506(3) 0.0482(12) Uani 1 1 d .
C84 C 0.0615(4) 0.7897(3) -0.0953(4) 0.0717(19) Uani 1 1 d .
H50 H 0.0649 0.8240 -0.1151 0.086 Uiso 1 1 calc R
C85 C -0.0195(4) 0.7593(3) -0.1118(4) 0.0725(19) Uani 1 1 d .
H51 H -0.0719 0.7727 -0.1421 0.087 Uiso 1 1 calc R
C86 C -0.0254(4) 0.7096(3) -0.0848(3) 0.0648(17) Uani 1 1 d .
H52 H -0.0827 0.6891 -0.0953 0.078 Uiso 1 1 calc R
C87 C 0.0514(6) 0.6893(3) -0.0427(4) 0.085(2) Uani 1 1 d .
H53 H 0.0482 0.6539 -0.0255 0.102 Uiso 1 1 calc R
C88 C 0.1349(5) 0.7209(3) -0.0250(3) 0.077(2) Uani 1 1 d .
H54 H 0.1880 0.7070 0.0044 0.092 Uiso 1 1 calc R
C89 C -0.0020(4) 0.9564(2) 0.0982(3) 0.0524(13) Uani 1 1 d .
O1 O -0.0578(3) 0.9781(2) 0.0606(2) 0.0688(12) Uani 1 1 d .
C90 C 0.0388(4) 0.9276(2) 0.2198(3) 0.0541(14) Uani 1 1 d .
O2 O 0.0115(3) 0.9339(2) 0.2638(2) 0.0703(12) Uani 1 1 d .
Rh2 Rh 0.38515(3) 0.732154(16) 0.185161(19) 0.03996(12) Uani 1 1 d .
Rh3 Rh 0.36796(3) 0.822426(17) 0.112487(19) 0.04045(12) Uani 1 1 d .
Rh4 Rh 0.43152(3) 0.885156(17) 0.028287(18) 0.03942(12) Uani 1 1 d .
C91 C 0.3966(4) 0.7479(2) 0.0978(3) 0.0487(12) Uani 1 1 d .
O3 O 0.4134(4) 0.72016(18) 0.0582(2) 0.0668(12) Uani 1 1 d .
C92 C 0.4939(4) 0.8405(2) 0.1019(3) 0.0458(12) Uani 1 1 d .
O4 O 0.5737(3) 0.83172(19) 0.1253(2) 0.0630(12) Uani 1 1 d .
C93 C 0.0979(9) 0.1049(11) 0.5375(6) 0.267(14) Uani 1 1 d D
H55 H 0.1087 0.1448 0.5423 0.320 Uiso 1 1 calc R
H56 H 0.1188 0.0923 0.5000 0.320 Uiso 1 1 calc R
Cl1 Cl -0.0380(13) 0.0867(7) 0.5323(12) 0.80(2) Uani 1 1 d D
Cl2 Cl 0.1693(10) 0.0633(7) 0.6152(6) 0.517(9) Uani 1 1 d D

loop_
_atom_site_aniso_label
_atom_site_aniso_U_11
_atom_site_aniso_U_22
_atom_site_aniso_U_33
_atom_site_aniso_U_23
_atom_site_aniso_U_13
_atom_site_aniso_U_12
C1 0.039(3) 0.044(3) 0.044(3) 0.003(2) 0.016(2) 0.003(2)
C2 0.035(2) 0.047(3) 0.043(3) 0.005(2) 0.018(2) 0.004(2)
C3 0.035(2) 0.045(3) 0.042(3) 0.007(2) 0.016(2) 0.003(2)
C4 0.033(2) 0.048(3) 0.048(3) 0.004(2) 0.015(2) 0.003(2)
C5 0.030(2) 0.050(3) 0.055(3) 0.001(2) 0.012(2) 0.000(2)
C6 0.035(3) 0.049(3) 0.059(3) 0.001(3) 0.016(2) 0.003(2)
C7 0.034(3) 0.057(3) 0.066(4) 0.003(3) 0.013(2) -0.001(2)
C8 0.038(3) 0.052(3) 0.064(4) -0.002(3) 0.006(2) -0.005(2)
C9 0.043(3) 0.049(3) 0.057(3) 0.004(3) 0.015(2) 0.000(2)
C10 0.048(3) 0.047(3) 0.051(3) -0.002(2) 0.016(2) -0.002(2)
C11 0.047(3) 0.050(3) 0.054(3) -0.001(3) 0.021(2) 0.005(2)
C12 0.046(3) 0.047(3) 0.073(4) -0.007(3) 0.016(3) 0.005(2)
C13 0.043(3) 0.054(3) 0.081(4) -0.001(3) 0.017(3) 0.014(3)
C14 0.039(3) 0.050(3) 0.062(3) 0.001(3) 0.013(2) 0.005(2)
C15 0.036(3) 0.054(3) 0.062(3) 0.003(3) 0.012(2) 0.007(2)
C16 0.034(2) 0.051(3) 0.051(3) 0.007(2) 0.011(2) 0.006(2)
C17 0.038(3) 0.057(3) 0.059(3) 0.001(3) 0.010(2) 0.004(2)
C18 0.036(3) 0.049(3) 0.054(3) 0.003(2) 0.006(2) 0.002(2)
C19 0.036(2) 0.045(3) 0.040(3) 0.005(2) 0.010(2) 0.000(2)
C20 0.036(2) 0.050(3) 0.037(3) 0.003(2) 0.013(2) 0.000(2)
N1 0.036(2) 0.044(2) 0.048(2) 0.0005(19) 0.0181(18) 0.0012(18)
N2 0.037(2) 0.041(2) 0.055(3) -0.0003(19) 0.0158(19) 0.0010(18)
N3 0.039(2) 0.043(2) 0.053(3) 0.003(2) 0.0133(19) 0.0043(19)
N4 0.033(2) 0.047(2) 0.044(2) 0.0054(19) 0.0106(17) 0.0046(18)
C21 0.031(2) 0.047(3) 0.078(4) 0.004(3) 0.011(3) -0.001(2)
C22 0.041(3) 0.053(3) 0.094(5) 0.007(3) 0.003(3) -0.003(3)
C23 0.037(3) 0.067(4) 0.136(7) 0.020(5) -0.007(4) 0.003(3)
C24 0.032(3) 0.063(4) 0.176(10) 0.007(5) 0.022(5) 0.008(3)
C25 0.047(4) 0.064(4) 0.133(7) -0.004(4) 0.041(4) 0.004(3)
C26 0.037(3) 0.061(4) 0.099(5) -0.008(3) 0.023(3) -0.002(3)
C27 0.044(3) 0.050(3) 0.060(3) -0.007(3) 0.016(2) 0.002(2)
C28 0.066(4) 0.060(4) 0.064(4) -0.008(3) 0.014(3) 0.001(3)
C29 0.076(5) 0.092(6) 0.069(5) -0.019(4) 0.001(4) 0.009(4)
C30 0.071(4) 0.068(5) 0.097(6) -0.024(4) 0.021(4) -0.004(4)
C31 0.074(4) 0.050(4) 0.091(5) -0.009(3) 0.026(4) -0.002(3)
C32 0.059(4) 0.052(3) 0.074(4) -0.005(3) 0.024(3) 0.002(3)
C33 0.038(3) 0.050(3) 0.075(4) -0.001(3) 0.014(3) 0.007(2)
C34 0.044(3) 0.063(4) 0.072(4) 0.003(3) 0.013(3) 0.005(3)
C35 0.043(3) 0.059(4) 0.090(5) 0.005(3) 0.013(3) 0.005(3)
C36 0.042(3) 0.064(4) 0.096(5) -0.002(4) 0.020(3) 0.010(3)
C37 0.052(4) 0.091(5) 0.087(5) -0.003(4) 0.030(4) 0.005(4)
C38 0.044(3) 0.085(5) 0.076(4) 0.007(4) 0.014(3) 0.009(3)
C39 0.034(2) 0.046(3) 0.046(3) 0.004(2) 0.006(2) 0.007(2)
C40 0.059(3) 0.050(3) 0.046(3) 0.002(2) 0.015(3) 0.001(3)
C41 0.072(4) 0.060(4) 0.054(4) -0.006(3) 0.019(3) 0.002(3)
C42 0.065(4) 0.046(3) 0.057(3) -0.003(3) 0.006(3) -0.005(3)
C43 0.054(3) 0.056(3) 0.064(4) 0.006(3) 0.014(3) -0.011(3)
C44 0.045(3) 0.056(3) 0.051(3) 0.005(3) 0.013(2) -0.001(3)
Rh1 0.0304(2) 0.0496(2) 0.0511(2) -0.00027(18) 0.01403(17) 0.00633(16)
C45 0.037(3) 0.055(3) 0.046(3) -0.001(2) 0.009(2) 0.004(2)
C46 0.034(2) 0.051(3) 0.047(3) 0.000(2) 0.011(2) 0.006(2)
C47 0.031(2) 0.050(3) 0.041(3) 0.002(2) 0.009(2) 0.003(2)
C48 0.035(2) 0.049(3) 0.041(3) 0.004(2) 0.015(2) 0.011(2)
C49 0.038(2) 0.052(3) 0.040(3) 0.007(2) 0.013(2) 0.008(2)
C50 0.038(3) 0.047(3) 0.042(3) 0.003(2) 0.014(2) 0.007(2)
C51 0.046(3) 0.043(3) 0.050(3) 0.003(2) 0.016(2) 0.007(2)
C52 0.042(3) 0.052(3) 0.052(3) 0.004(3) 0.012(2) -0.003(2)
C53 0.039(3) 0.049(3) 0.043(3) 0.009(2) 0.011(2) 0.006(2)
C54 0.034(2) 0.051(3) 0.049(3) 0.009(2) 0.012(2) 0.002(2)
C55 0.041(3) 0.053(3) 0.045(3) 0.008(2) 0.015(2) 0.003(2)
C56 0.035(3) 0.066(4) 0.052(3) 0.004(3) 0.015(2) 0.004(2)
C57 0.037(3) 0.056(3) 0.054(3) 0.002(3) 0.020(2) 0.003(2)
C58 0.039(3) 0.052(3) 0.044(3) 0.008(2) 0.018(2) 0.007(2)
C59 0.043(3) 0.052(3) 0.041(3) 0.005(2) 0.016(2) 0.008(2)
C60 0.040(3) 0.053(3) 0.043(3) 0.003(2) 0.015(2) 0.010(2)
C61 0.051(3) 0.064(4) 0.054(3) -0.014(3) 0.019(3) 0.005(3)
C62 0.047(3) 0.062(3) 0.056(3) -0.012(3) 0.015(3) -0.002(3)
C63 0.044(3) 0.059(3) 0.041(3) -0.004(2) 0.012(2) 0.004(2)
C64 0.036(2) 0.052(3) 0.046(3) -0.002(2) 0.011(2) 0.005(2)
N5 0.033(2) 0.056(3) 0.047(2) 0.004(2) 0.0101(18) 0.0044(19)
N6 0.034(2) 0.047(2) 0.042(2) 0.0029(19) 0.0111(17) 0.0041(18)
N7 0.036(2) 0.050(2) 0.040(2) 0.0041(19) 0.0132(18) 0.0026(18)
N8 0.036(2) 0.054(3) 0.041(2) -0.0009(19) 0.0121(17) 0.0031(19)
C65 0.038(3) 0.050(3) 0.052(3) 0.001(2) 0.019(2) 0.003(2)
C66 0.045(3) 0.049(3) 0.065(4) 0.006(3) 0.023(3) 0.002(2)
C67 0.051(3) 0.051(3) 0.100(5) 0.014(3) 0.041(3) 0.009(3)
C68 0.072(4) 0.046(3) 0.114(6) 0.000(4) 0.062(4) 0.005(3)
C69 0.091(5) 0.051(3) 0.073(4) -0.010(3) 0.052(4) -0.009(3)
C70 0.061(3) 0.048(3) 0.053(3) 0.002(3) 0.027(3) -0.003(3)
C71 0.041(3) 0.049(3) 0.055(3) 0.003(2) 0.019(2) 0.006(2)
C72 0.047(3) 0.072(4) 0.055(3) 0.009(3) 0.014(3) -0.007(3)
C73 0.051(3) 0.084(5) 0.058(4) -0.001(3) 0.016(3) -0.002(3)
C74 0.052(3) 0.071(4) 0.080(5) -0.009(4) 0.018(3) -0.013(3)
C75 0.059(4) 0.069(4) 0.093(5) 0.007(4) 0.023(4) -0.013(3)
C76 0.058(4) 0.060(4) 0.066(4) 0.013(3) 0.017(3) -0.001(3)
C77 0.044(3) 0.054(3) 0.051(3) -0.002(3) 0.020(2) 0.006(2)
C78 0.051(3) 0.056(3) 0.053(3) 0.001(3) 0.019(3) 0.003(3)
C79 0.055(3) 0.066(4) 0.062(4) -0.011(3) 0.029(3) 0.000(3)
C80 0.054(4) 0.081(5) 0.075(4) -0.020(4) 0.024(3) 0.018(3)
C81 0.095(5) 0.076(5) 0.082(5) 0.005(4) 0.033(4) 0.039(4)
C82 0.082(5) 0.068(4) 0.067(4) 0.013(3) 0.034(4) 0.025(4)
C83 0.040(3) 0.060(3) 0.047(3) -0.008(3) 0.015(2) 0.001(2)
C84 0.050(3) 0.068(4) 0.088(5) 0.008(4) -0.005(3) 0.002(3)
C85 0.043(3) 0.065(4) 0.100(5) -0.003(4) -0.006(3) 0.001(3)
C86 0.048(3) 0.069(4) 0.077(4) -0.016(3) 0.014(3) -0.011(3)
C87 0.090(5) 0.083(5) 0.072(5) 0.006(4) -0.003(4) -0.028(4)
C88 0.070(4) 0.083(5) 0.066(4) 0.012(4) -0.010(3) -0.015(4)
C89 0.036(3) 0.060(3) 0.063(4) -0.001(3) 0.015(3) 0.007(3)
O1 0.048(2) 0.082(3) 0.073(3) 0.012(2) 0.007(2) 0.016(2)
C90 0.037(3) 0.058(3) 0.069(4) 0.003(3) 0.015(3) 0.006(2)
O2 0.065(3) 0.087(3) 0.070(3) -0.005(2) 0.037(2) 0.006(2)
Rh2 0.0314(2) 0.0432(2) 0.0474(2) 0.00245(17) 0.01321(16) 0.00363(16)
Rh3 0.0322(2) 0.0473(2) 0.0444(2) 0.00271(17) 0.01408(16) 0.00453(16)
Rh4 0.0318(2) 0.0493(2) 0.0391(2) 0.00139(17) 0.01197(15) 0.00466(16)
C91 0.048(3) 0.054(3) 0.048(3) 0.003(3) 0.018(2) 0.005(2)
O3 0.090(3) 0.061(3) 0.055(2) 0.002(2) 0.026(2) 0.019(2)
C92 0.036(3) 0.054(3) 0.050(3) 0.009(2) 0.017(2) 0.005(2)
O4 0.037(2) 0.094(3) 0.060(2) 0.032(2) 0.0144(18) 0.003(2)
C93 0.132(12) 0.56(4) 0.108(10) 0.012(16) 0.031(9) 0.146(18)
Cl1 0.78(3) 0.59(2) 1.33(6) -0.25(3) 0.85(4) -0.09(2)
Cl2 0.481(18) 0.75(3) 0.356(13) -0.023(17) 0.162(13) 0.019(18)

loop_
_atom_type_symbol
_atom_type_description
_atom_type_scat_dispersion_real
_atom_type_scat_dispersion_imag
_atom_type_scat_source
C C 0.0033 0.0016 'International Tables Vol C Tables 4.2.6.8 and 6.1.1.4'
H H 0.0000 0.0000 'International Tables Vol C Tables 4.2.6.8 and 6.1.1.4'
N N 0.0061 0.0033 'International Tables Vol C Tables 4.2.6.8 and 6.1.1.4'
O O 0.0106 0.0060 'International Tables Vol C Tables 4.2.6.8 and 6.1.1.4'
Rh Rh -1.1178 0.9187 'International Tables Vol C Tables 4.2.6.8 and 6.1.1.4'
Cl Cl 0.1484 0.1585 'International Tables Vol C Tables 4.2.6.8 and 6.1.1.4'

loop_
_geom_angle_atom_site_label_1
_geom_angle_atom_site_label_2
_geom_angle_atom_site_label_3
_geom_angle
N1 C1 C2 112.2(5)
N1 C1 H1 123.9
C2 C1 H1 123.9
C20 C2 C1 127.2(5)
C20 C2 C3 126.5(4)
C1 C2 C3 106.1(4)
C4 C3 C2 105.4(4)
C4 C3 Rh2 127.2(4)
C2 C3 Rh2 127.3(3)
C4 C3 Rh3 102.4(3)
C2 C3 Rh3 95.2(3)
Rh2 C3 Rh3 78.49(16)
C5 C4 N1 123.5(4)
C5 C4 C3 126.9(5)
N1 C4 C3 109.2(4)
C4 C5 C6 121.9(5)
C4 C5 C21 121.8(5)
C6 C5 C21 116.0(5)
N2 C6 C5 126.6(5)
N2 C6 C7 108.5(5)
C5 C6 C7 124.9(5)
C8 C7 C6 108.0(5)
C8 C7 H2 126.0
C6 C7 H2 126.0
C7 C8 C9 107.7(5)
C7 C8 H3 126.2
C9 C8 H3 126.2
N2 C9 C10 126.4(5)
N2 C9 C8 109.2(5)
C10 C9 C8 124.3(5)
C11 C10 C9 125.2(5)
C11 C10 C27 117.8(5)
C9 C10 C27 117.0(5)
N3 C11 C10 125.6(5)
N3 C11 C12 109.2(5)
C10 C11 C12 125.2(5)
C13 C12 C11 107.5(5)
C13 C12 H4 126.2
C11 C12 H4 126.2
C12 C13 C14 107.7(5)
C12 C13 H5 126.1
C14 C13 H5 126.1
C15 C14 N3 125.4(5)
C15 C14 C13 126.7(5)
N3 C14 C13 107.9(5)
C14 C15 C16 126.1(5)
C14 C15 C33 116.4(5)
C16 C15 C33 117.5(5)
N4 C16 C15 126.2(5)
N4 C16 C17 109.0(5)
C15 C16 C17 124.8(5)
C18 C17 C16 108.5(5)
C18 C17 H6 125.8
C16 C17 H6 125.8
C17 C18 C19 107.2(5)
C17 C18 H7 126.4
C19 C18 H7 126.4
C20 C19 N4 126.4(4)
C20 C19 C18 124.8(5)
N4 C19 C18 108.8(4)
C19 C20 C2 122.2(5)
C19 C20 C39 119.8(4)
C2 C20 C39 117.9(4)
C1 N1 C4 106.9(4)
C1 N1 Rh1 122.5(3)
C4 N1 Rh1 123.8(3)
C9 N2 C6 106.6(4)
C9 N2 Rh2 125.5(3)
C6 N2 Rh2 128.0(4)
C11 N3 C14 107.6(4)
C11 N3 Rh2 126.1(3)
C14 N3 Rh2 124.8(4)
C16 N4 C19 106.5(4)
C16 N4 Rh2 124.5(4)
C19 N4 Rh2 128.5(3)
C22 C21 C26 119.3(6)
C22 C21 C5 121.0(6)
C26 C21 C5 119.6(5)
C21 C22 C23 120.7(7)
C21 C22 H8 119.6
C23 C22 H8 119.6
C24 C23 C22 119.5(8)
C24 C23 H9 120.3
C22 C23 H9 120.3
C25 C24 C23 120.2(6)
C25 C24 H10 119.9
C23 C24 H10 119.9
C24 C25 C26 120.4(8)
C24 C25 H11 119.8
C26 C25 H11 119.8
C21 C26 C25 119.8(7)
C21 C26 H12 120.1
C25 C26 H12 120.1
C32 C27 C28 119.7(6)
C32 C27 C10 120.1(5)
C28 C27 C10 120.2(6)
C27 C28 C29 120.4(7)
C27 C28 H13 119.8
C29 C28 H13 119.8
C30 C29 C28 119.3(7)
C30 C29 H14 120.3
C28 C29 H14 120.3
C31 C30 C29 120.2(7)
C31 C30 H15 119.9
C29 C30 H15 119.9
C30 C31 C32 120.9(7)
C30 C31 H16 119.5
C32 C31 H16 119.5
C27 C32 C31 119.3(7)
C27 C32 H17 120.3
C31 C32 H17 120.3
C34 C33 C38 118.4(5)
C34 C33 C15 122.3(6)
C38 C33 C15 119.4(6)
C33 C34 C35 121.4(6)
C33 C34 H18 119.3
C35 C34 H18 119.3
C36 C35 C34 119.6(6)
C36 C35 H19 120.2
C34 C35 H19 120.2
C35 C36 C37 120.2(6)
C35 C36 H20 119.9
C37 C36 H20 119.9
C36 C37 C38 119.2(7)
C36 C37 H21 120.4
C38 C37 H21 120.4
C33 C38 C37 121.2(7)
C33 C38 H22 119.4
C37 C38 H22 119.4
C40 C39 C44 118.2(5)
C40 C39 C20 121.5(5)
C44 C39 C20 120.3(5)
C41 C40 C39 120.8(5)
C41 C40 H23 119.6
C39 C40 H23 119.6
C40 C41 C42 120.4(6)
C40 C41 H24 119.8
C42 C41 H24 119.8
C43 C42 C41 119.6(6)
C43 C42 H25 120.2
C41 C42 H25 120.2
C42 C43 C44 120.2(5)
C42 C43 H26 119.9
C44 C43 H26 119.9
C43 C44 C39 120.9(5)
C43 C44 H27 119.6
C39 C44 H27 119.6
C89 Rh1 C90 94.4(3)
C89 Rh1 N1 172.4(2)
C90 Rh1 N1 92.4(2)
C89 Rh1 N5 88.9(2)
C90 Rh1 N5 175.5(2)
N1 Rh1 N5 84.54(16)
N5 C45 C46 112.1(5)
N5 C45 H28 123.9
C46 C45 H28 123.9
C64 C46 C45 127.5(5)
C64 C46 C47 126.2(4)
C45 C46 C47 106.2(4)
C46 C47 C48 105.2(4)
C46 C47 Rh4 127.2(4)
C48 C47 Rh4 127.1(4)
C46 C47 Rh3 96.6(3)
C48 C47 Rh3 102.4(3)
Rh4 C47 Rh3 80.16(17)
C49 C48 N5 123.4(4)
C49 C48 C47 127.0(4)
N5 C48 C47 109.1(4)
C48 C49 C50 122.6(5)
C48 C49 C65 121.8(4)
C50 C49 C65 115.3(5)
N6 C50 C49 125.4(5)
N6 C50 C51 108.6(4)
C49 C50 C51 126.0(5)
C52 C51 C50 107.8(5)
C52 C51 H29 126.1
C50 C51 H29 126.1
C51 C52 C53 106.8(5)
C51 C52 H30 126.6
C53 C52 H30 126.6
N6 C53 C54 127.3(5)
N6 C53 C52 109.7(4)
C54 C53 C52 123.0(5)
C55 C54 C53 124.8(5)
C55 C54 C71 119.3(4)
C53 C54 C71 115.9(5)
C54 C55 N7 125.7(5)
C54 C55 C56 125.7(5)
N7 C55 C56 108.6(5)
C57 C56 C55 107.7(5)
C57 C56 H31 126.1
C55 C56 H31 126.1
C56 C57 C58 107.5(5)
C56 C57 H32 126.3
C58 C57 H32 126.3
N7 C58 C59 125.8(5)
N7 C58 C57 108.5(5)
C59 C58 C57 125.5(5)
C58 C59 C60 125.4(5)
C58 C59 C77 116.5(5)
C60 C59 C77 118.0(5)
N8 C60 C59 126.0(5)
N8 C60 C61 109.2(4)
C59 C60 C61 124.8(5)
C62 C61 C60 107.5(5)
C62 C61 H33 126.2
C60 C61 H33 126.2
C61 C62 C63 108.5(5)
C61 C62 H34 125.7
C63 C62 H34 125.7
C64 C63 N8 125.9(5)
C64 C63 C62 125.7(5)
N8 C63 C62 108.3(4)
C63 C64 C46 123.0(5)
C63 C64 C83 118.8(5)
C46 C64 C83 118.1(4)
C45 N5 C48 107.0(4)
C45 N5 Rh1 122.1(4)
C48 N5 Rh1 124.1(3)
C53 N6 C50 106.9(4)
C53 N6 Rh4 124.2(3)
C50 N6 Rh4 128.9(3)
C58 N7 C55 107.7(4)
C58 N7 Rh4 126.3(4)
C55 N7 Rh4 124.8(3)
C60 N8 C63 106.4(4)
C60 N8 Rh4 125.3(3)
C63 N8 Rh4 128.0(3)
C66 C65 C70 118.5(5)
C66 C65 C49 118.8(5)
C70 C65 C49 122.4(5)
C65 C66 C67 119.9(6)
C65 C66 H35 120.0
C67 C66 H35 120.0
C68 C67 C66 120.5(6)
C68 C67 H36 119.8
C66 C67 H36 119.8
C67 C68 C69 120.3(6)
C67 C68 H37 119.9
C69 C68 H37 119.9
C68 C69 C70 121.4(7)
C68 C69 H38 119.3
C70 C69 H38 119.3
C69 C70 C65 119.4(6)
C69 C70 H39 120.3
C65 C70 H39 120.3
C76 C71 C72 119.0(6)
C76 C71 C54 121.3(5)
C72 C71 C54 119.5(5)
C73 C72 C71 120.8(6)
C73 C72 H40 119.6
C71 C72 H40 119.6
C72 C73 C74 119.6(6)
C72 C73 H41 120.2
C74 C73 H41 120.2
C75 C74 C73 120.2(6)
C75 C74 H42 119.9
C73 C74 H42 119.9
C74 C75 C76 119.4(6)
C74 C75 H43 120.3
C76 C75 H43 120.3
C71 C76 C75 120.9(6)
C71 C76 H44 119.6
C75 C76 H44 119.6
C82 C77 C78 118.1(5)
C82 C77 C59 119.9(5)
C78 C77 C59 121.9(5)
C79 C78 C77 121.4(6)
C79 C78 H45 119.3
C77 C78 H45 119.3
C80 C79 C78 119.2(6)
C80 C79 H46 120.4
C78 C79 H46 120.4
C79 C80 C81 120.1(6)
C79 C80 H47 119.9
C81 C80 H47 119.9
C80 C81 C82 120.6(7)
C80 C81 H48 119.7
C82 C81 H48 119.7
C77 C82 C81 120.6(6)
C77 C82 H49 119.7
C81 C82 H49 119.7
C84 C83 C88 118.2(6)
C84 C83 C64 121.8(6)
C88 C83 C64 120.0(5)
C85 C84 C83 121.9(7)
C85 C84 H50 119.0
C83 C84 H50 119.0
C86 C85 C84 120.0(6)
C86 C85 H51 120.0
C84 C85 H51 120.0
C85 C86 C87 120.1(6)
C85 C86 H52 119.9
C87 C86 H52 119.9
C86 C87 C88 120.0(7)
C86 C87 H53 120.0
C88 C87 H53 120.0
C83 C88 C87 119.5(7)
C83 C88 H54 120.2
C87 C88 H54 120.2
O1 C89 Rh1 173.2(5)
O2 C90 Rh1 176.3(5)
C3 Rh2 C91 97.9(2)
C3 Rh2 N2 88.99(18)
C91 Rh2 N2 89.9(2)
C3 Rh2 N4 88.96(19)
C91 Rh2 N4 99.3(2)
N2 Rh2 N4 170.74(17)
C3 Rh2 N3 173.86(18)
C91 Rh2 N3 88.2(2)
N2 Rh2 N3 90.44(17)
N4 Rh2 N3 90.63(17)
C3 Rh2 Rh3 54.96(14)
C91 Rh2 Rh3 44.80(17)
N2 Rh2 Rh3 100.18(13)
N4 Rh2 Rh3 85.99(12)
N3 Rh2 Rh3 131.11(13)
C91 Rh3 C92 87.4(2)
C91 Rh3 C47 127.5(2)
C92 Rh3 C47 92.8(2)
C91 Rh3 C3 92.7(2)
C92 Rh3 C3 129.6(2)
C47 Rh3 C3 124.59(17)
C91 Rh3 Rh2 47.86(16)
C92 Rh3 Rh2 107.02(16)
C47 Rh3 Rh2 158.50(13)
C3 Rh3 Rh2 46.54(13)
C91 Rh3 Rh4 107.70(16)
C92 Rh3 Rh4 47.31(16)
C47 Rh3 Rh4 46.48(12)
C3 Rh3 Rh4 158.45(13)
Rh2 Rh3 Rh4 149.82(2)
C92 Rh4 C47 97.4(2)
C92 Rh4 N8 100.2(2)
C47 Rh4 N8 89.14(19)
C92 Rh4 N6 89.9(2)
C47 Rh4 N6 88.71(18)
N8 Rh4 N6 169.87(17)
C92 Rh4 N7 89.17(19)
C47 Rh4 N7 173.38(19)
N8 Rh4 N7 90.38(17)
N6 Rh4 N7 90.62(16)
C92 Rh4 Rh3 45.07(14)
C47 Rh4 Rh3 53.36(15)
N8 Rh4 Rh3 89.53(12)
N6 Rh4 Rh3 97.11(12)
N7 Rh4 Rh3 133.25(12)
O3 C91 Rh3 139.8(5)
O3 C91 Rh2 132.8(5)
Rh3 C91 Rh2 87.3(2)
O4 C92 Rh3 139.5(4)
O4 C92 Rh4 132.9(4)
Rh3 C92 Rh4 87.6(2)
Cl1 C93 Cl2 104.0(13)
Cl1 C93 H55 110.9
Cl2 C93 H55 110.9
Cl1 C93 H56 110.9
Cl2 C93 H56 110.9
H55 C93 H56 109.0

loop_
_geom_bond_atom_site_label_1
_geom_bond_atom_site_label_2
_geom_bond_distance
C1 N1 1.325(6)
C1 C2 1.427(7)
C1 H1 0.9500
C2 C20 1.417(7)
C2 C3 1.436(7)
C3 C4 1.431(7)
C3 Rh2 2.005(5)
C3 Rh3 2.262(5)
C4 C5 1.393(7)
C4 N1 1.431(7)
C5 C6 1.408(7)
C5 C21 1.517(7)
C6 N2 1.396(6)
C6 C7 1.448(8)
C7 C8 1.343(8)
C7 H2 0.9500
C8 C9 1.444(7)
C8 H3 0.9500
C9 N2 1.383(7)
C9 C10 1.398(8)
C10 C11 1.397(8)
C10 C27 1.509(8)
C11 N3 1.368(7)
C11 C12 1.453(7)
C12 C13 1.340(8)
C12 H4 0.9500
C13 C14 1.464(8)
C13 H5 0.9500
C14 C15 1.386(8)
C14 N3 1.386(7)
C15 C16 1.397(8)
C15 C33 1.516(7)
C16 N4 1.383(6)
C16 C17 1.432(8)
C17 C18 1.344(8)
C17 H6 0.9500
C18 C19 1.445(7)
C18 H7 0.9500
C19 C20 1.394(7)
C19 N4 1.394(7)
C20 C39 1.499(7)
N1 Rh1 2.104(4)
N2 Rh2 2.034(4)
N3 Rh2 2.051(4)
N4 Rh2 2.043(4)
C21 C22 1.384(9)
C21 C26 1.392(9)
C22 C23 1.401(9)
C22 H8 0.9500
C23 C24 1.381(13)
C23 H9 0.9500
C24 C25 1.378(12)
C24 H10 0.9500
C25 C26 1.398(8)
C25 H11 0.9500
C26 H12 0.9500
C27 C32 1.389(9)
C27 C28 1.390(9)
C28 C29 1.406(10)
C28 H13 0.9500
C29 C30 1.384(11)
C29 H14 0.9500
C30 C31 1.373(11)
C30 H15 0.9500
C31 C32 1.401(9)
C31 H16 0.9500
C32 H17 0.9500
C33 C34 1.363(9)
C33 C38 1.382(9)
C34 C35 1.394(8)
C34 H18 0.9500
C35 C36 1.368(10)
C35 H19 0.9500
C36 C37 1.381(10)
C36 H20 0.9500
C37 C38 1.390(8)
C37 H21 0.9500
C38 H22 0.9500
C39 C40 1.389(7)
C39 C44 1.397(7)
C40 C41 1.381(8)
C40 H23 0.9500
C41 C42 1.384(9)
C41 H24 0.9500
C42 C43 1.376(9)
C42 H25 0.9500
C43 C44 1.383(8)
C43 H26 0.9500
C44 H27 0.9500
Rh1 C89 1.839(6)
Rh1 C90 1.862(6)
Rh1 N5 2.105(4)
C45 N5 1.328(7)
C45 C46 1.431(7)
C45 H28 0.9500
C46 C64 1.409(7)
C46 C47 1.435(7)
C47 C48 1.441(7)
C47 Rh4 2.001(5)
C47 Rh3 2.214(5)
C48 C49 1.388(7)
C48 N5 1.427(6)
C49 C50 1.408(7)
C49 C65 1.506(7)
C50 N6 1.393(6)
C50 C51 1.437(8)
C51 C52 1.356(7)
C51 H29 0.9500
C52 C53 1.447(8)
C52 H30 0.9500
C53 N6 1.361(6)
C53 C54 1.405(7)
C54 C55 1.376(8)
C54 C71 1.496(8)
C55 N7 1.379(7)
C55 C56 1.456(7)
C56 C57 1.342(8)
C56 H31 0.9500
C57 C58 1.463(7)
C57 H32 0.9500
C58 N7 1.377(7)
C58 C59 1.378(8)
C59 C60 1.416(7)
C59 C77 1.491(7)
C60 N8 1.384(6)
C60 C61 1.431(8)
C61 C62 1.345(8)
C61 H33 0.9500
C62 C63 1.425(8)
C62 H34 0.9500
C63 C64 1.388(7)
C63 N8 1.401(7)
C64 C83 1.504(7)
N6 Rh4 2.042(4)
N7 Rh4 2.046(4)
N8 Rh4 2.041(4)
C65 C66 1.395(8)
C65 C70 1.402(8)
C66 C67 1.404(8)
C66 H35 0.9500
C67 C68 1.352(10)
C67 H36 0.9500
C68 C69 1.359(10)
C68 H37 0.9500
C69 C70 1.389(8)
C69 H38 0.9500
C70 H39 0.9500
C71 C76 1.363(8)
C71 C72 1.399(8)
C72 C73 1.381(9)
C72 H40 0.9500
C73 C74 1.397(9)
C73 H41 0.9500
C74 C75 1.369(10)
C74 H42 0.9500
C75 C76 1.415(9)
C75 H43 0.9500
C76 H44 0.9500
C77 C82 1.372(8)
C77 C78 1.392(8)
C78 C79 1.381(8)
C78 H45 0.9500
C79 C80 1.367(9)
C79 H46 0.9500
C80 C81 1.372(10)
C80 H47 0.9500
C81 C82 1.376(9)
C81 H48 0.9500
C82 H49 0.9500
C83 C84 1.384(8)
C83 C88 1.384(9)
C84 C85 1.362(9)
C84 H50 0.9500
C85 C86 1.362(10)
C85 H51 0.9500
C86 C87 1.371(10)
C86 H52 0.9500
C87 C88 1.408(10)
C87 H53 0.9500
C88 H54 0.9500
C89 O1 1.150(7)
C90 O2 1.136(7)
Rh2 C91 2.009(5)
Rh2 Rh3 2.7070(10)
Rh3 C91 1.909(6)
Rh3 C92 1.926(5)
Rh3 Rh4 2.7184(10)
Rh4 C92 2.000(5)
C91 O3 1.173(7)
C92 O4 1.171(6)
C93 Cl1 1.981(18)
C93 Cl2 2.063(17)
C93 H55 0.9900
C93 H56 0.9900

loop_
_geom_torsion_atom_site_label_1
_geom_torsion_atom_site_label_2
_geom_torsion_atom_site_label_3
_geom_torsion_atom_site_label_4
_geom_torsion
N1 C1 C2 C20 176.9(5)
N1 C1 C2 C3 1.2(6)
C20 C2 C3 C4 -179.6(5)
C1 C2 C3 C4 -3.8(5)
C20 C2 C3 Rh2 4.3(7)
C1 C2 C3 Rh2 -179.9(3)
C20 C2 C3 Rh3 -75.2(5)
C1 C2 C3 Rh3 100.6(4)
C2 C3 C4 C5 -167.5(5)
Rh2 C3 C4 C5 8.6(8)
Rh3 C3 C4 C5 93.5(5)
C2 C3 C4 N1 5.1(5)
Rh2 C3 C4 N1 -178.8(3)
Rh3 C3 C4 N1 -94.0(4)
N1 C4 C5 C6 -175.6(5)
C3 C4 C5 C6 -4.1(9)
N1 C4 C5 C21 -1.5(8)
C3 C4 C5 C21 170.0(5)
C4 C5 C6 N2 -1.0(9)
C21 C5 C6 N2 -175.4(5)
C4 C5 C6 C7 175.9(5)
C21 C5 C6 C7 1.5(8)
N2 C6 C7 C8 -2.2(7)
C5 C6 C7 C8 -179.5(6)
C6 C7 C8 C9 0.2(7)
C7 C8 C9 N2 1.9(7)
C7 C8 C9 C10 -179.1(6)
N2 C9 C10 C11 6.0(10)
C8 C9 C10 C11 -172.9(6)
N2 C9 C10 C27 -175.2(5)
C8 C9 C10 C27 6.0(9)
C9 C10 C11 N3 0.4(9)
C27 C10 C11 N3 -178.4(5)
C9 C10 C11 C12 -177.0(6)
C27 C10 C11 C12 4.2(9)
N3 C11 C12 C13 -2.1(7)
C10 C11 C12 C13 175.7(6)
C11 C12 C13 C14 1.4(7)
C12 C13 C14 C15 -179.1(6)
C12 C13 C14 N3 -0.2(7)
N3 C14 C15 C16 2.7(10)
C13 C14 C15 C16 -178.7(6)
N3 C14 C15 C33 -173.9(5)
C13 C14 C15 C33 4.8(9)
C14 C15 C16 N4 -5.3(10)
C33 C15 C16 N4 171.2(5)
C14 C15 C16 C17 175.8(6)
C33 C15 C16 C17 -7.7(9)
N4 C16 C17 C18 0.8(6)
C15 C16 C17 C18 179.8(5)
C16 C17 C18 C19 -1.7(6)
C17 C18 C19 C20 -176.2(5)
C17 C18 C19 N4 2.0(6)
N4 C19 C20 C2 -2.4(8)
C18 C19 C20 C2 175.5(5)
N4 C19 C20 C39 -179.7(5)
C18 C19 C20 C39 -1.8(8)
C1 C2 C20 C19 -177.1(5)
C3 C2 C20 C19 -2.2(8)
C1 C2 C20 C39 0.2(7)
C3 C2 C20 C39 175.1(5)
C2 C1 N1 C4 2.0(5)
C2 C1 N1 Rh1 -149.9(3)
C5 C4 N1 C1 168.4(5)
C3 C4 N1 C1 -4.4(5)
C5 C4 N1 Rh1 -40.2(6)
C3 C4 N1 Rh1 147.0(3)
C10 C9 N2 C6 177.8(6)
C8 C9 N2 C6 -3.2(6)
C10 C9 N2 Rh2 -2.7(8)
C8 C9 N2 Rh2 176.2(4)
C5 C6 N2 C9 -179.4(5)
C7 C6 N2 C9 3.3(6)
C5 C6 N2 Rh2 1.2(8)
C7 C6 N2 Rh2 -176.1(4)
C10 C11 N3 C14 -175.8(5)
C12 C11 N3 C14 1.9(6)
C10 C11 N3 Rh2 -9.0(8)
C12 C11 N3 Rh2 168.7(4)
C15 C14 N3 C11 177.8(6)
C13 C14 N3 C11 -1.1(6)
C15 C14 N3 Rh2 10.8(8)
C13 C14 N3 Rh2 -168.1(4)
C15 C16 N4 C19 -178.5(5)
C17 C16 N4 C19 0.5(6)
C15 C16 N4 Rh2 -6.0(8)
C17 C16 N4 Rh2 173.0(4)
C20 C19 N4 C16 176.6(5)
C18 C19 N4 C16 -1.5(6)
C20 C19 N4 Rh2 4.5(7)
C18 C19 N4 Rh2 -173.7(3)
C4 C5 C21 C22 121.0(6)
C6 C5 C21 C22 -64.6(7)
C4 C5 C21 C26 -62.3(8)
C6 C5 C21 C26 112.2(6)
C26 C21 C22 C23 2.0(9)
C5 C21 C22 C23 178.7(6)
C21 C22 C23 C24 -0.7(10)
C22 C23 C24 C25 -1.5(11)
C23 C24 C25 C26 2.4(11)
C22 C21 C26 C25 -1.1(9)
C5 C21 C26 C25 -177.9(6)
C24 C25 C26 C21 -1.1(10)
C11 C10 C27 C32 62.3(7)
C9 C10 C27 C32 -116.6(6)
C11 C10 C27 C28 -116.8(6)
C9 C10 C27 C28 64.3(7)
C32 C27 C28 C29 1.6(9)
C10 C27 C28 C29 -179.3(6)
C27 C28 C29 C30 -0.7(11)
C28 C29 C30 C31 -0.5(11)
C29 C30 C31 C32 0.7(11)
C28 C27 C32 C31 -1.4(9)
C10 C27 C32 C31 179.5(5)
C30 C31 C32 C27 0.3(10)
C14 C15 C33 C34 -106.2(7)
C16 C15 C33 C34 76.9(8)
C14 C15 C33 C38 74.1(8)
C16 C15 C33 C38 -102.8(7)
C38 C33 C34 C35 2.6(10)
C15 C33 C34 C35 -177.1(6)
C33 C34 C35 C36 -2.5(10)
C34 C35 C36 C37 -0.3(10)
C35 C36 C37 C38 2.7(11)
C34 C33 C38 C37 -0.1(10)
C15 C33 C38 C37 179.6(6)
C36 C37 C38 C33 -2.6(11)
C19 C20 C39 C40 -117.3(6)
C2 C20 C39 C40 65.3(7)
C19 C20 C39 C44 64.7(7)
C2 C20 C39 C44 -112.7(5)
C44 C39 C40 C41 0.0(8)
C20 C39 C40 C41 -178.1(5)
C39 C40 C41 C42 -0.4(9)
C40 C41 C42 C43 0.2(10)
C41 C42 C43 C44 0.4(9)
C42 C43 C44 C39 -0.8(9)
C40 C39 C44 C43 0.6(8)
C20 C39 C44 C43 178.7(5)
C1 N1 Rh1 C89 117.7(16)
C4 N1 Rh1 C89 -29.5(18)
C1 N1 Rh1 C90 -89.1(4)
C4 N1 Rh1 C90 123.8(4)
C1 N1 Rh1 N5 87.6(4)
C4 N1 Rh1 N5 -59.6(4)
N5 C45 C46 C64 179.1(5)
N5 C45 C46 C47 1.7(6)
C64 C46 C47 C48 178.2(5)
C45 C46 C47 C48 -4.4(6)
C64 C46 C47 Rh4 5.6(8)
C45 C46 C47 Rh4 -177.0(4)
C64 C46 C47 Rh3 -77.0(6)
C45 C46 C47 Rh3 100.4(4)
C46 C47 C48 C49 -166.3(5)
Rh4 C47 C48 C49 6.3(8)
Rh3 C47 C48 C49 93.2(5)
C46 C47 C48 N5 5.6(5)
Rh4 C47 C48 N5 178.2(3)
Rh3 C47 C48 N5 -94.8(4)
N5 C48 C49 C50 -176.1(5)
C47 C48 C49 C50 -5.2(8)
N5 C48 C49 C65 -2.5(8)
C47 C48 C49 C65 168.4(5)
C48 C49 C50 N6 -1.0(8)
C65 C49 C50 N6 -175.1(5)
C48 C49 C50 C51 179.5(5)
C65 C49 C50 C51 5.5(8)
N6 C50 C51 C52 -3.5(6)
C49 C50 C51 C52 176.0(5)
C50 C51 C52 C53 1.6(6)
C51 C52 C53 N6 1.0(6)
C51 C52 C53 C54 179.5(5)
N6 C53 C54 C55 13.3(9)
C52 C53 C54 C55 -164.9(5)
N6 C53 C54 C71 -165.5(5)
C52 C53 C54 C71 16.3(7)
C53 C54 C55 N7 -5.3(9)
C71 C54 C55 N7 173.4(5)
C53 C54 C55 C56 175.4(5)
C71 C54 C55 C56 -5.8(8)
C54 C55 C56 C57 -179.5(5)
N7 C55 C56 C57 1.1(6)
C55 C56 C57 C58 -1.6(6)
C56 C57 C58 N7 1.7(6)
C56 C57 C58 C59 -173.1(5)
N7 C58 C59 C60 0.0(9)
C57 C58 C59 C60 173.9(5)
N7 C58 C59 C77 -176.4(5)
C57 C58 C59 C77 -2.5(8)
C58 C59 C60 N8 0.2(9)
C77 C59 C60 N8 176.5(5)
C58 C59 C60 C61 179.0(5)
C77 C59 C60 C61 -4.7(8)
N8 C60 C61 C62 -1.8(7)
C59 C60 C61 C62 179.2(5)
C60 C61 C62 C63 1.6(7)
C61 C62 C63 C64 176.9(6)
C61 C62 C63 N8 -0.9(7)
N8 C63 C64 C46 -3.1(9)
C62 C63 C64 C46 179.4(6)
N8 C63 C64 C83 179.6(5)
C62 C63 C64 C83 2.1(9)
C45 C46 C64 C63 178.8(5)
C47 C46 C64 C63 -4.3(9)
C45 C46 C64 C83 -3.9(9)
C47 C46 C64 C83 173.0(5)
C46 C45 N5 C48 1.9(6)
C46 C45 N5 Rh1 -150.4(4)
C49 C48 N5 C45 167.6(5)
C47 C48 N5 C45 -4.7(6)
C49 C48 N5 Rh1 -40.8(7)
C47 C48 N5 Rh1 146.9(4)
C89 Rh1 N5 C45 -86.9(4)
C90 Rh1 N5 C45 137(3)
N1 Rh1 N5 C45 89.3(4)
C89 Rh1 N5 C48 125.6(4)
C90 Rh1 N5 C48 -11(3)
N1 Rh1 N5 C48 -58.2(4)
C54 C53 N6 C50 178.4(5)
C52 C53 N6 C50 -3.2(6)
C54 C53 N6 Rh4 -2.8(7)
C52 C53 N6 Rh4 175.6(3)
C49 C50 N6 C53 -175.4(5)
C51 C50 N6 C53 4.1(6)
C49 C50 N6 Rh4 5.8(7)
C51 C50 N6 Rh4 -174.6(3)
C59 C58 N7 C55 173.8(5)
C57 C58 N7 C55 -0.9(6)
C59 C58 N7 Rh4 6.1(7)
C57 C58 N7 Rh4 -168.7(3)
C54 C55 N7 C58 -179.4(5)
C56 C55 N7 C58 0.0(6)
C54 C55 N7 Rh4 -11.5(7)
C56 C55 N7 Rh4 167.9(3)
C59 C60 N8 C63 -179.8(5)
C61 C60 N8 C63 1.2(6)
C59 C60 N8 Rh4 -6.4(8)
C61 C60 N8 Rh4 174.7(4)
C64 C63 N8 C60 -178.1(5)
C62 C63 N8 C60 -0.2(6)
C64 C63 N8 Rh4 8.7(8)
C62 C63 N8 Rh4 -173.4(4)
C48 C49 C65 C66 -59.9(7)
C50 C49 C65 C66 114.2(6)
C48 C49 C65 C70 126.0(6)
C50 C49 C65 C70 -60.0(7)
C70 C65 C66 C67 0.2(8)
C49 C65 C66 C67 -174.2(5)
C65 C66 C67 C68 -0.1(9)
C66 C67 C68 C69 -0.2(9)
C67 C68 C69 C70 0.4(10)
C68 C69 C70 C65 -0.3(9)
C66 C65 C70 C69 0.0(8)
C49 C65 C70 C69 174.2(5)
C55 C54 C71 C76 77.7(7)
C53 C54 C71 C76 -103.4(6)
C55 C54 C71 C72 -106.7(6)
C53 C54 C71 C72 72.2(7)
C76 C71 C72 C73 -0.3(9)
C54 C71 C72 C73 -176.0(5)
C71 C72 C73 C74 0.8(10)
C72 C73 C74 C75 0.1(10)
C73 C74 C75 C76 -1.5(11)
C72 C71 C76 C75 -1.1(9)
C54 C71 C76 C75 174.5(6)
C74 C75 C76 C71 2.0(10)
C58 C59 C77 C82 108.5(7)
C60 C59 C77 C82 -68.1(8)
C58 C59 C77 C78 -67.3(7)
C60 C59 C77 C78 116.0(6)
C82 C77 C78 C79 -0.8(9)
C59 C77 C78 C79 175.1(6)
C77 C78 C79 C80 0.1(10)
C78 C79 C80 C81 0.3(11)
C79 C80 C81 C82 -0.1(12)
C78 C77 C82 C81 1.0(11)
C59 C77 C82 C81 -175.0(7)
C80 C81 C82 C77 -0.6(13)
C63 C64 C83 C84 -103.6(7)
C46 C64 C83 C84 79.0(7)
C63 C64 C83 C88 76.7(7)
C46 C64 C83 C88 -100.8(7)
C88 C83 C84 C85 3.8(11)
C64 C83 C84 C85 -176.0(6)
C83 C84 C85 C86 -1.2(12)
C84 C85 C86 C87 -2.3(12)
C85 C86 C87 C88 3.1(12)
C84 C83 C88 C87 -2.9(11)
C64 C83 C88 C87 176.8(6)
C86 C87 C88 C83 -0.4(12)
C90 Rh1 C89 O1 -158(5)
N1 Rh1 C89 O1 -5(6)
N5 Rh1 C89 O1 25(5)
C89 Rh1 C90 O2 -147(9)
N1 Rh1 C90 O2 36(9)
N5 Rh1 C90 O2 -11(11)
C4 C3 Rh2 C91 83.4(5)
C2 C3 Rh2 C91 -101.3(4)
Rh3 C3 Rh2 C91 -13.4(2)
C4 C3 Rh2 N2 -6.3(4)
C2 C3 Rh2 N2 169.0(4)
Rh3 C3 Rh2 N2 -103.20(16)
C4 C3 Rh2 N4 -177.3(4)
C2 C3 Rh2 N4 -2.0(4)
Rh3 C3 Rh2 N4 85.83(16)
C4 C3 Rh2 N3 -91.1(18)
C2 C3 Rh2 N3 84.2(18)
Rh3 C3 Rh2 N3 172.1(17)
C4 C3 Rh2 Rh3 96.9(4)
C2 C3 Rh2 Rh3 -87.8(4)
C9 N2 Rh2 C3 -177.4(4)
C6 N2 Rh2 C3 1.9(5)
C9 N2 Rh2 C91 84.7(5)
C6 N2 Rh2 C91 -96.0(5)
C9 N2 Rh2 N4 -100.1(11)
C6 N2 Rh2 N4 79.2(12)
C9 N2 Rh2 N3 -3.5(4)
C6 N2 Rh2 N3 175.8(5)
C9 N2 Rh2 Rh3 128.5(4)
C6 N2 Rh2 Rh3 -52.2(5)
C16 N4 Rh2 C3 -172.9(4)
C19 N4 Rh2 C3 -2.0(4)
C16 N4 Rh2 C91 -75.0(4)
C19 N4 Rh2 C91 95.8(4)
C16 N4 Rh2 N2 109.9(10)
C19 N4 Rh2 N2 -79.3(11)
C16 N4 Rh2 N3 13.3(4)
C19 N4 Rh2 N3 -175.9(4)
C16 N4 Rh2 Rh3 -117.9(4)
C19 N4 Rh2 Rh3 52.9(4)
C11 N3 Rh2 C3 93.7(18)
C14 N3 Rh2 C3 -101.7(18)
C11 N3 Rh2 C91 -80.9(5)
C14 N3 Rh2 C91 83.7(5)
C11 N3 Rh2 N2 9.0(4)
C14 N3 Rh2 N2 173.6(5)
C11 N3 Rh2 N4 179.8(4)
C14 N3 Rh2 N4 -15.6(5)
C11 N3 Rh2 Rh3 -95.0(4)
C14 N3 Rh2 Rh3 69.7(5)
C46 C47 Rh3 C91 48.3(4)
C48 C47 Rh3 C91 155.5(3)
Rh4 C47 Rh3 C91 -78.5(3)
C46 C47 Rh3 C92 137.2(3)
C48 C47 Rh3 C92 -115.6(4)
Rh4 C47 Rh3 C92 10.4(2)
C46 C47 Rh3 C3 -78.7(4)
C48 C47 Rh3 C3 28.5(4)
Rh4 C47 Rh3 C3 154.58(17)
C46 C47 Rh3 Rh2 -20.6(6)
C48 C47 Rh3 Rh2 86.6(5)
Rh4 C47 Rh3 Rh2 -147.4(2)
C46 C47 Rh3 Rh4 126.7(4)
C48 C47 Rh3 Rh4 -126.1(4)
C4 C3 Rh3 C91 -111.9(4)
C2 C3 Rh3 C91 141.0(3)
Rh2 C3 Rh3 C91 14.0(2)
C4 C3 Rh3 C92 159.2(3)
C2 C3 Rh3 C92 52.2(4)
Rh2 C3 Rh3 C92 -74.8(3)
C4 C3 Rh3 C47 28.7(4)
C2 C3 Rh3 C47 -78.4(3)
Rh2 C3 Rh3 C47 154.64(17)
C4 C3 Rh3 Rh2 -126.0(4)
C2 C3 Rh3 Rh2 127.0(3)
C4 C3 Rh3 Rh4 86.6(5)
C2 C3 Rh3 Rh4 -20.4(5)
Rh2 C3 Rh3 Rh4 -147.4(2)
C3 Rh2 Rh3 C91 -160.9(3)
N2 Rh2 Rh3 C91 -79.4(3)
N4 Rh2 Rh3 C91 107.5(3)
N3 Rh2 Rh3 C91 20.2(3)
C3 Rh2 Rh3 C92 129.0(3)
C91 Rh2 Rh3 C92 -70.1(3)
N2 Rh2 Rh3 C92 -149.5(2)
N4 Rh2 Rh3 C92 37.5(2)
N3 Rh2 Rh3 C92 -49.9(2)
C3 Rh2 Rh3 C47 -74.2(4)
C91 Rh2 Rh3 C47 86.7(4)
N2 Rh2 Rh3 C47 7.3(4)
N4 Rh2 Rh3 C47 -165.8(4)
N3 Rh2 Rh3 C47 106.9(4)
C91 Rh2 Rh3 C3 160.9(3)
N2 Rh2 Rh3 C3 81.5(2)
N4 Rh2 Rh3 C3 -91.5(2)
N3 Rh2 Rh3 C3 -178.9(2)
C3 Rh2 Rh3 Rh4 156.84(18)
C91 Rh2 Rh3 Rh4 -42.2(2)
N2 Rh2 Rh3 Rh4 -121.66(13)
N4 Rh2 Rh3 Rh4 65.29(13)
N3 Rh2 Rh3 Rh4 -22.04(17)
C46 C47 Rh4 C92 -100.9(5)
C48 C47 Rh4 C92 88.0(5)
Rh3 C47 Rh4 C92 -10.1(2)
C46 C47 Rh4 N8 -0.7(5)
C48 C47 Rh4 N8 -171.8(4)
Rh3 C47 Rh4 N8 90.05(17)
C46 C47 Rh4 N6 169.3(5)
C48 C47 Rh4 N6 -1.7(4)
Rh3 C47 Rh4 N6 -99.85(16)
C46 C47 Rh4 N7 85.1(18)
C48 C47 Rh4 N7 -85.9(17)
Rh3 C47 Rh4 N7 175.9(16)
C46 C47 Rh4 Rh3 -90.8(5)
C48 C47 Rh4 Rh3 98.2(5)
C60 N8 Rh4 C92 -80.5(4)
C63 N8 Rh4 C92 91.5(5)
C60 N8 Rh4 C47 -177.9(4)
C63 N8 Rh4 C47 -5.9(5)
C60 N8 Rh4 N6 104.4(9)
C63 N8 Rh4 N6 -83.6(10)
C60 N8 Rh4 N7 8.7(4)
C63 N8 Rh4 N7 -179.3(4)
C60 N8 Rh4 Rh3 -124.5(4)
C63 N8 Rh4 Rh3 47.5(4)
C53 N6 Rh4 C92 80.2(4)
C50 N6 Rh4 C92 -101.3(4)
C53 N6 Rh4 C47 177.6(4)
C50 N6 Rh4 C47 -3.9(4)
C53 N6 Rh4 N8 -104.6(9)
C50 N6 Rh4 N8 73.9(10)
C53 N6 Rh4 N7 -9.0(4)
C50 N6 Rh4 N7 169.5(4)
C53 N6 Rh4 Rh3 124.8(4)
C50 N6 Rh4 Rh3 -56.7(4)
C58 N7 Rh4 C92 91.5(4)
C55 N7 Rh4 C92 -74.2(4)
C58 N7 Rh4 C47 -94.5(17)
C55 N7 Rh4 C47 99.8(17)
C58 N7 Rh4 N8 -8.7(4)
C55 N7 Rh4 N8 -174.4(4)
C58 N7 Rh4 N6 -178.6(4)
C55 N7 Rh4 N6 15.7(4)
C58 N7 Rh4 Rh3 81.0(4)
C55 N7 Rh4 Rh3 -84.7(4)
C91 Rh3 Rh4 C92 -69.0(3)
C47 Rh3 Rh4 C92 165.7(3)
C3 Rh3 Rh4 C92 91.6(4)
Rh2 Rh3 Rh4 C92 -37.4(2)
C91 Rh3 Rh4 C47 125.3(3)
C92 Rh3 Rh4 C47 -165.7(3)
C3 Rh3 Rh4 C47 -74.2(4)
Rh2 Rh3 Rh4 C47 156.85(19)
C91 Rh3 Rh4 N8 36.0(2)
C92 Rh3 Rh4 N8 105.0(3)
C47 Rh3 Rh4 N8 -89.3(2)
C3 Rh3 Rh4 N8 -163.4(4)
Rh2 Rh3 Rh4 N8 67.57(13)
C91 Rh3 Rh4 N6 -151.6(2)
C92 Rh3 Rh4 N6 -82.7(3)
C47 Rh3 Rh4 N6 83.0(2)
C3 Rh3 Rh4 N6 8.9(4)
Rh2 Rh3 Rh4 N6 -120.10(12)
C91 Rh3 Rh4 N7 -54.0(2)
C92 Rh3 Rh4 N7 14.9(3)
C47 Rh3 Rh4 N7 -179.4(2)
C3 Rh3 Rh4 N7 106.5(4)
Rh2 Rh3 Rh4 N7 -22.50(18)
C92 Rh3 C91 O3 -64.6(8)
C47 Rh3 C91 O3 27.0(9)
C3 Rh3 C91 O3 165.8(7)
Rh2 Rh3 C91 O3 179.5(9)
Rh4 Rh3 C91 O3 -21.2(8)
C92 Rh3 C91 Rh2 115.9(2)
C47 Rh3 C91 Rh2 -152.54(17)
C3 Rh3 C91 Rh2 -13.7(2)
Rh4 Rh3 C91 Rh2 159.23(11)
C3 Rh2 C91 O3 -163.9(6)
N2 Rh2 C91 O3 -75.0(6)
N4 Rh2 C91 O3 105.8(6)
N3 Rh2 C91 O3 15.5(6)
Rh3 Rh2 C91 O3 -179.6(8)
C3 Rh2 C91 Rh3 15.7(2)
N2 Rh2 C91 Rh3 104.6(2)
N4 Rh2 C91 Rh3 -74.6(2)
N3 Rh2 C91 Rh3 -164.9(2)
C91 Rh3 C92 O4 -63.3(8)
C47 Rh3 C92 O4 169.3(8)
C3 Rh3 C92 O4 28.1(9)
Rh2 Rh3 C92 O4 -19.0(8)
Rh4 Rh3 C92 O4 179.6(9)
C91 Rh3 C92 Rh4 117.1(2)
C47 Rh3 C92 Rh4 -10.3(2)
C3 Rh3 C92 Rh4 -151.51(18)
Rh2 Rh3 C92 Rh4 161.37(11)
C47 Rh4 C92 O4 -168.1(6)
N8 Rh4 C92 O4 101.4(6)
N6 Rh4 C92 O4 -79.5(6)
N7 Rh4 C92 O4 11.2(7)
Rh3 Rh4 C92 O4 -179.6(8)
C47 Rh4 C92 Rh3 11.5(2)
N8 Rh4 C92 Rh3 -79.0(2)
N6 Rh4 C92 Rh3 100.2(2)
N7 Rh4 C92 Rh3 -169.2(2)
